data_9017192
loop_
_publ_author_name
'Gadas, P.'
'Novak, M.'
'Cempirek, J.'
'Filip, J.'
'Galiova, M. V.'
'Groat, L. A.'
'Vsiansky, D.'

_publ_section_title
;
 Mineral assemblages, compositional variation, and crystal structure of feruvitic
 tourmaline from a contaminated anatectic pegmatite at Mirosov near Strazek,
 Moldanubian zone, Czech Republic
 Note: site occupancies from typical X-ray diffraction analysis
;
_journal_name_full 'The Canadian Mineralogist'
_journal_page_first 285
_journal_page_last 301
_journal_volume 52
_journal_year 2014
_chemical_compound_source 'Mirosov, Moldanubian zone, Czech Republic'
_chemical_formula_sum 'Al5.688 B3 Ca0.424 Fe2.517 H7 Mg0.795 Na0.576 O31 Si6'
_chemical_name_mineral Feruvite
_space_group_IT_number 160
_space_group_name_Hall 'R 3 -2"'
_space_group_name_H-M_alt 'R 3 m :H'
_symmetry_space_group_name_H-M 'R 3 m :H'
_cell_angle_alpha 90
_cell_angle_beta 90
_cell_angle_gamma 120
_cell_length_a 16.0047
_cell_length_b 16.0047
_cell_length_c 7.2120
_cell_formula_units_Z 3
_cell_volume 1599.858
_database_code_amcsd 0020666
_exptl_crystal_density_diffrn 3.262
_cod_data_source_file inputs/fixed/downloads/07/07404.cif
_cod_data_source_block 07404
_cod_original_sg_symbol_H-M 'R 3 m'
_cod_original_formula_sum '(Ca.424 Na.576) Fe2.517 Mg.795 Al5.688 Si6 B3 O31 H7'
_cod_database_code 9017192

loop_
_space_group_symop_operation_xyz
x,y,z
2/3+x,1/3+y,1/3+z
1/3+x,2/3+y,2/3+z
x,x-y,z
2/3+x,1/3+x-y,1/3+z
1/3+x,2/3+x-y,2/3+z
-y,-x,z
2/3-y,1/3-x,1/3+z
1/3-y,2/3-x,2/3+z
-x+y,y,z
2/3-x+y,1/3+y,1/3+z
1/3-x+y,2/3+y,2/3+z
-y,x-y,z
2/3-y,1/3+x-y,1/3+z
1/3-y,2/3+x-y,2/3+z
-x+y,-x,z
2/3-x+y,1/3-x,1/3+z
1/3-x+y,2/3-x,2/3+z

loop_
_atom_site_aniso_label
_atom_site_aniso_U_11
_atom_site_aniso_U_22
_atom_site_aniso_U_33
_atom_site_aniso_U_12
_atom_site_aniso_U_13
_atom_site_aniso_U_23
Ca 0.01210 0.01210 0.02010 0.00603 0.00000 0.00000
Na 0.01210 0.01210 0.02010 0.00603 0.00000 0.00000
FeY 0.00829 0.00509 0.00973 0.00415 -0.00384 -0.00192
MgY 0.00829 0.00509 0.00973 0.00415 -0.00384 -0.00192
AlZ 0.00461 0.00495 0.00453 0.00224 0.00001 0.00052
FeZ 0.00461 0.00495 0.00453 0.00224 0.00001 0.00052
Si 0.00415 0.00384 0.00483 0.00189 -0.00029 -0.00059
B 0.00560 0.00590 0.00670 0.00300 0.00020 0.00050
O1 0.01760 0.01760 0.02050 0.00880 0.00000 0.00000
O2 0.01130 0.00490 0.01350 0.00243 0.00079 0.00160
O3 0.01890 0.01230 0.00460 0.00950 0.00110 0.00055
O4 0.00660 0.01330 0.00880 0.00660 -0.00043 -0.00090
O5 0.01410 0.00640 0.00930 0.00700 0.00170 0.00086
O6 0.00850 0.00830 0.00500 0.00400 -0.00020 -0.00110
O7 0.00670 0.00570 0.00820 0.00130 -0.00210 -0.00130
O8 0.00400 0.00890 0.01370 0.00300 0.00100 0.00230

loop_
_atom_site_label
_atom_site_fract_x
_atom_site_fract_y
_atom_site_fract_z
_atom_site_occupancy
_atom_site_U_iso_or_equiv
Ca 0.00000 0.00000 0.21562 0.42400 0.01470
Na 0.00000 0.00000 0.21562 0.57600 0.01470
FeY 0.12145 0.06072 0.63711 0.73500 0.00735
MgY 0.12145 0.06072 0.63711 0.26500 0.00735
AlZ 0.29821 0.26149 0.61103 0.94800 0.00476
FeZ 0.29821 0.26149 0.61103 0.05200 0.00476
Si 0.19176 0.19013 0.00000 1.00000 0.00432
B 0.11020 0.22040 0.45220 1.00000 0.00600
O1 0.00000 0.00000 0.78670 1.00000 0.01860
O2 0.06085 0.12169 0.47600 1.00000 0.01060
O3 0.26752 0.13376 0.51154 1.00000 0.01124
O4 0.09233 0.18466 0.07091 1.00000 0.00881
O5 0.18308 0.09154 0.09101 1.00000 0.00908
O6 0.19644 0.18751 -0.22206 1.00000 0.00735
O7 0.28480 0.28448 0.07979 1.00000 0.00767
O8 0.20935 0.27013 0.44104 1.00000 0.00898
H3 0.26100 0.13070 0.39000 1.00000 0.06700
H1 0.00000 0.00000 0.89800 1.00000 0.34000

loop_
_cod_related_entry_id
_cod_related_entry_database
_cod_related_entry_code
1 AMCSD 0020666
